data_8102357
loop_
_publ_author_name
'Yan-Qin Yuan'
'Sheng-Rong Guo'
'Li-Jin Wang'

_publ_section_title
;
 Crystal structure of 2,2'-diaminodiphenyl sulfide, C12H12N2S
;
_journal_issue 4
_journal_name_full 'Zeitschrift f\"ur Kristallographie - New Crystal Structures'
_journal_page_first 507
_journal_volume 223
_journal_year 2008
_chemical_formula_moiety 'C12 H12 N2 S'
_chemical_formula_sum 'C12 H12 N2 S'
_chemical_formula_weight 216.31
_chemical_name_systematic
; 
 2,2'-diamino Diphenyl Sulfide  
;
_space_group_IT_number 14
_symmetry_cell_setting monoclinic
_symmetry_space_group_name_Hall '-P 2ybc'
_symmetry_space_group_name_H-M 'P 1 21/c 1'
_atom_sites_solution_hydrogens geom
_atom_sites_solution_primary direct
_atom_sites_solution_secondary difmap
_audit_creation_method SHELXL-97
_cell_angle_alpha 90.00
_cell_angle_beta 118.18(2)
_cell_angle_gamma 90.00
_cell_formula_units_Z 4
_cell_length_a 9.945(5)
_cell_length_b 7.063(3)
_cell_length_c 17.770(6)
_cell_measurement_reflns_used 2704
_cell_measurement_temperature 298(2)
_cell_measurement_theta_max 24.96
_cell_measurement_theta_min 2.54
_cell_volume 1100.2(8)
_computing_cell_refinement 'SAINT (Bruker, 2002)'
_computing_data_collection 'SMART (Bruker, 2002)'
_computing_data_reduction SAINT
_computing_molecular_graphics 'SHELXTL(Bruker, 2002)'
_computing_publication_material SHELXL97
_computing_structure_refinement 'SHELXL97 (Sheldrick, 1997)'
_computing_structure_solution 'SHELXS97 (Sheldrick, 1997)'
_diffrn_ambient_temperature 298(2)
_diffrn_measured_fraction_theta_full 1.000
_diffrn_measured_fraction_theta_max 1.000
_diffrn_measurement_device_type 'Bruker APEX area-detector diffractometer'
_diffrn_measurement_method '\f and \w scan'
_diffrn_radiation_monochromator graphite
_diffrn_radiation_source 'fine-focus sealed tube'
_diffrn_radiation_type MoK\a
_diffrn_radiation_wavelength 0.71073
_diffrn_reflns_av_R_equivalents 0.0184
_diffrn_reflns_av_sigmaI/netI 0.0230
_diffrn_reflns_limit_h_max 10
_diffrn_reflns_limit_h_min -11
_diffrn_reflns_limit_k_max 8
_diffrn_reflns_limit_k_min -8
_diffrn_reflns_limit_l_max 21
_diffrn_reflns_limit_l_min -9
_diffrn_reflns_number 5499
_diffrn_reflns_theta_full 25.01
_diffrn_reflns_theta_max 25.01
_diffrn_reflns_theta_min 2.32
_diffrn_standards_number 0
_exptl_absorpt_coefficient_mu 0.261
_exptl_absorpt_correction_T_max 0.9595
_exptl_absorpt_correction_T_min 0.8984
_exptl_absorpt_correction_type multi-scan
_exptl_absorpt_process_details '(SADABS; Bruker, 2002)'
_exptl_crystal_colour Colorless
_exptl_crystal_density_diffrn 1.306
_exptl_crystal_density_method 'not measured'
_exptl_crystal_description Block
_exptl_crystal_F_000 456
_exptl_crystal_size_max 0.42
_exptl_crystal_size_mid 0.37
_exptl_crystal_size_min 0.16
_refine_diff_density_max 0.172
_refine_diff_density_min -0.296
_refine_diff_density_rms 0.064
_refine_ls_extinction_method none
_refine_ls_goodness_of_fit_ref 1.202
_refine_ls_hydrogen_treatment mixed
_refine_ls_matrix_type full
_refine_ls_number_parameters 148
_refine_ls_number_reflns 1948
_refine_ls_number_restraints 6
_refine_ls_restrained_S_all 1.201
_refine_ls_R_factor_all 0.0547
_refine_ls_R_factor_gt 0.0525
_refine_ls_shift/su_max 0.001
_refine_ls_shift/su_mean 0.000
_refine_ls_structure_factor_coef Fsqd
_refine_ls_weighting_details 'calc w=1/[\s^2^(Fo^2^)+(0.0524P)^2^+0.4158P] where P=(Fo^2^+2Fc^2^)/3'
_refine_ls_weighting_scheme calc
_refine_ls_wR_factor_gt 0.1221
_refine_ls_wR_factor_ref 0.1236
_reflns_number_gt 1863
_reflns_number_total 1948
_reflns_threshold_expression I>2\s(I)
_cod_data_source_file 1267-2428.cff
_cod_data_source_block srm
_cod_depositor_comments
;
The following automatic conversions were performed:
'_symmetry_cell_setting' value 'Monoclinic' changed to 'monoclinic'
according to '/home/saulius/struct/CIF-dictionaries/cif_core.dic'
dictionary named 'cif_core.dic' version 2.4.1 from
2010-06-29.

'_exptl_absorpt_correction_type' value 'Multi-scan' changed
to 'multi-scan' according to
'/home/saulius/struct/CIF-dictionaries/cif_core.dic' dictionary named
'cif_core.dic' version 2.4.1 from 2010-06-29.

Automatic conversion script
Id: cif_fix_enum 1555 2011-01-17 13:19:09Z saulius 
;
_cod_original_sg_symbol_H-M 'P 21/c'
_cod_database_code 8102357

loop_
_symmetry_equiv_pos_as_xyz
'x, y, z'
'-x, y+1/2, -z+1/2'
'-x, -y, -z'
'x, -y-1/2, z-1/2'

loop_
_atom_site_label
_atom_site_type_symbol
_atom_site_fract_x
_atom_site_fract_y
_atom_site_fract_z
_atom_site_U_iso_or_equiv
_atom_site_adp_type
_atom_site_occupancy
_atom_site_symmetry_multiplicity
_atom_site_calc_flag
_atom_site_refinement_flags
_atom_site_disorder_assembly
_atom_site_disorder_group
S1 S 0.15067(8) 0.78509(9) 0.65291(4) 0.0557(2) Uani 1 1 d . . .
N1 N 0.1853(2) 1.0979(3) 0.55268(15) 0.0592(6) Uani 1 1 d D . .
N2 N 0.4530(3) 0.6535(5) 0.79648(17) 0.0854(9) Uani 1 1 d D . .
C1 C 0.2205(2) 0.7579(3) 0.57795(13) 0.0399(5) Uani 1 1 d . . .
C2 C 0.2214(2) 0.9204(3) 0.53296(14) 0.0456(5) Uani 1 1 d . . .
C3 C 0.2714(3) 0.9036(4) 0.47252(16) 0.0588(7) Uani 1 1 d . . .
H3 H 0.2716 1.0098 0.4416 0.071 Uiso 1 1 calc R . .
C4 C 0.3209(3) 0.7329(4) 0.45738(16) 0.0615(7) Uani 1 1 d . . .
H4 H 0.3534 0.7247 0.4163 0.074 Uiso 1 1 calc R . .
C5 C 0.3224(3) 0.5741(4) 0.50269(15) 0.0534(6) Uani 1 1 d . . .
H5 H 0.3575 0.4592 0.4932 0.064 Uiso 1 1 calc R . .
C6 C 0.2712(2) 0.5873(3) 0.56245(14) 0.0449(5) Uani 1 1 d . . .
H6 H 0.2708 0.4800 0.5927 0.054 Uiso 1 1 calc R . .
C7 C 0.1904(2) 0.5644(3) 0.70560(13) 0.0405(5) Uani 1 1 d . . .
C8 C 0.3363(2) 0.5257(4) 0.77217(13) 0.0481(5) Uani 1 1 d . . .
C9 C 0.3577(3) 0.3525(4) 0.81389(15) 0.0574(6) Uani 1 1 d . . .
H9 H 0.4532 0.3224 0.8585 0.069 Uiso 1 1 calc R . .
C10 C 0.2406(3) 0.2259(4) 0.79046(17) 0.0630(7) Uani 1 1 d . . .
H10 H 0.2582 0.1115 0.8195 0.076 Uiso 1 1 calc R . .
C11 C 0.0972(3) 0.2641(4) 0.72466(17) 0.0611(7) Uani 1 1 d . . .
H11 H 0.0184 0.1769 0.7092 0.073 Uiso 1 1 calc R . .
C12 C 0.0730(3) 0.4335(3) 0.68243(14) 0.0491(6) Uani 1 1 d . . .
H12 H -0.0230 0.4611 0.6378 0.059 Uiso 1 1 calc R . .
H1A H 0.134(3) 1.103(4) 0.5794(14) 0.059 Uiso 1 1 d D . .
H1B H 0.156(3) 1.175(3) 0.5115(13) 0.059 Uiso 1 1 d D . .
H2A H 0.538(2) 0.624(3) 0.8339(13) 0.059 Uiso 1 1 d D . .
H2B H 0.443(3) 0.747(3) 0.7660(14) 0.059 Uiso 1 1 d D . .

loop_
_atom_site_aniso_label
_atom_site_aniso_U_11
_atom_site_aniso_U_22
_atom_site_aniso_U_33
_atom_site_aniso_U_23
_atom_site_aniso_U_13
_atom_site_aniso_U_12
S1 0.0757(4) 0.0414(4) 0.0614(4) 0.0103(3) 0.0418(3) 0.0161(3)
N1 0.0643(13) 0.0395(11) 0.0675(14) 0.0151(10) 0.0260(11) 0.0033(9)
N2 0.0517(13) 0.118(2) 0.0660(16) 0.0247(15) 0.0110(12) -0.0212(14)
C1 0.0359(10) 0.0393(11) 0.0384(10) 0.0043(9) 0.0125(8) -0.0005(8)
C2 0.0376(11) 0.0427(12) 0.0448(12) 0.0065(9) 0.0098(9) -0.0052(9)
C3 0.0579(14) 0.0629(16) 0.0506(14) 0.0155(12) 0.0216(12) -0.0104(12)
C4 0.0604(15) 0.0817(19) 0.0473(13) 0.0002(13) 0.0294(12) -0.0105(13)
C5 0.0539(13) 0.0566(14) 0.0503(13) -0.0072(11) 0.0253(11) -0.0011(11)
C6 0.0492(12) 0.0394(11) 0.0455(12) 0.0019(9) 0.0218(10) -0.0016(9)
C7 0.0455(11) 0.0414(11) 0.0405(11) 0.0034(9) 0.0253(9) 0.0067(9)
C8 0.0458(12) 0.0641(15) 0.0391(11) 0.0050(10) 0.0240(10) 0.0042(11)
C9 0.0552(13) 0.0730(17) 0.0418(12) 0.0142(12) 0.0211(11) 0.0215(13)
C10 0.095(2) 0.0488(14) 0.0545(15) 0.0138(11) 0.0430(15) 0.0161(14)
C11 0.0765(17) 0.0503(14) 0.0641(16) 0.0008(12) 0.0393(14) -0.0102(12)
C12 0.0443(12) 0.0557(14) 0.0459(12) 0.0014(10) 0.0203(10) 0.0020(10)

loop_
_atom_type_symbol
_atom_type_description
_atom_type_scat_dispersion_real
_atom_type_scat_dispersion_imag
_atom_type_scat_source
C C 0.0033 0.0016 'International Tables Vol C Tables 4.2.6.8 and 6.1.1.4'
H H 0.0000 0.0000 'International Tables Vol C Tables 4.2.6.8 and 6.1.1.4'
N N 0.0061 0.0033 'International Tables Vol C Tables 4.2.6.8 and 6.1.1.4'
S S 0.1246 0.1234 'International Tables Vol C Tables 4.2.6.8 and 6.1.1.4'

loop_
_geom_angle_atom_site_label_1
_geom_angle_atom_site_label_2
_geom_angle_atom_site_label_3
_geom_angle
_geom_angle_site_symmetry_1
_geom_angle_site_symmetry_3
_geom_angle_publ_flag
C7 S1 C1 103.46(10) . . ?
C2 N1 H1A 118.4(18) . . ?
C2 N1 H1B 112.9(17) . . ?
H1A N1 H1B 113.6(19) . . ?
C8 N2 H2A 119.0(17) . . ?
C8 N2 H2B 119.8(17) . . ?
H2A N2 H2B 119(2) . . ?
C6 C1 C2 119.9(2) . . ?
C6 C1 S1 123.41(16) . . ?
C2 C1 S1 116.65(17) . . ?
C3 C2 N1 120.1(2) . . ?
C3 C2 C1 118.3(2) . . ?
N1 C2 C1 121.4(2) . . ?
C4 C3 C2 121.2(2) . . ?
C4 C3 H3 119.4 . . ?
C2 C3 H3 119.4 . . ?
C3 C4 C5 120.4(2) . . ?
C3 C4 H4 119.8 . . ?
C5 C4 H4 119.8 . . ?
C4 C5 C6 119.3(2) . . ?
C4 C5 H5 120.4 . . ?
C6 C5 H5 120.4 . . ?
C5 C6 C1 120.9(2) . . ?
C5 C6 H6 119.6 . . ?
C1 C6 H6 119.6 . . ?
C12 C7 C8 120.7(2) . . ?
C12 C7 S1 118.94(17) . . ?
C8 C7 S1 120.30(17) . . ?
N2 C8 C9 121.2(2) . . ?
N2 C8 C7 121.6(2) . . ?
C9 C8 C7 117.3(2) . . ?
C10 C9 C8 121.2(2) . . ?
C10 C9 H9 119.4 . . ?
C8 C9 H9 119.4 . . ?
C9 C10 C11 121.4(2) . . ?
C9 C10 H10 119.3 . . ?
C11 C10 H10 119.3 . . ?
C12 C11 C10 118.6(2) . . ?
C12 C11 H11 120.7 . . ?
C10 C11 H11 120.7 . . ?
C11 C12 C7 120.8(2) . . ?
C11 C12 H12 119.6 . . ?
C7 C12 H12 119.6 . . ?

loop_
_geom_bond_atom_site_label_1
_geom_bond_atom_site_label_2
_geom_bond_distance
_geom_bond_site_symmetry_2
_geom_bond_publ_flag
S1 C7 1.764(2) . ?
S1 C1 1.780(2) . ?
N1 C2 1.394(3) . ?
N1 H1A 0.849(15) . ?
N1 H1B 0.847(15) . ?
N2 C8 1.370(3) . ?
N2 H2A 0.818(15) . ?
N2 H2B 0.831(15) . ?
C1 C6 1.383(3) . ?
C1 C2 1.401(3) . ?
C2 C3 1.385(3) . ?
C3 C4 1.376(4) . ?
C3 H3 0.9300 . ?
C4 C5 1.377(4) . ?
C4 H4 0.9300 . ?
C5 C6 1.380(3) . ?
C5 H5 0.9300 . ?
C6 H6 0.9300 . ?
C7 C12 1.391(3) . ?
C7 C8 1.399(3) . ?
C8 C9 1.394(4) . ?
C9 C10 1.367(4) . ?
C9 H9 0.9300 . ?
C10 C11 1.378(4) . ?
C10 H10 0.9300 . ?
C11 C12 1.372(3) . ?
C11 H11 0.9300 . ?
C12 H12 0.9300 . ?

loop_
_geom_torsion_atom_site_label_1
_geom_torsion_atom_site_label_2
_geom_torsion_atom_site_label_3
_geom_torsion_atom_site_label_4
_geom_torsion
_geom_torsion_site_symmetry_1
_geom_torsion_site_symmetry_2
_geom_torsion_site_symmetry_3
_geom_torsion_site_symmetry_4
_geom_torsion_publ_flag
C7 S1 C1 C6 8.0(2) . . . . ?
C7 S1 C1 C2 -172.50(16) . . . . ?
C6 C1 C2 C3 1.1(3) . . . . ?
S1 C1 C2 C3 -178.39(16) . . . . ?
C6 C1 C2 N1 -173.7(2) . . . . ?
S1 C1 C2 N1 6.8(3) . . . . ?
N1 C2 C3 C4 174.1(2) . . . . ?
C1 C2 C3 C4 -0.8(3) . . . . ?
C2 C3 C4 C5 -0.3(4) . . . . ?
C3 C4 C5 C6 1.1(4) . . . . ?
C4 C5 C6 C1 -0.8(3) . . . . ?
C2 C1 C6 C5 -0.3(3) . . . . ?
S1 C1 C6 C5 179.14(16) . . . . ?
C1 S1 C7 C12 -101.11(18) . . . . ?
C1 S1 C7 C8 81.71(19) . . . . ?
C12 C7 C8 N2 -179.3(2) . . . . ?
S1 C7 C8 N2 -2.2(3) . . . . ?
C12 C7 C8 C9 -0.4(3) . . . . ?
S1 C7 C8 C9 176.74(16) . . . . ?
N2 C8 C9 C10 179.0(3) . . . . ?
C7 C8 C9 C10 0.1(3) . . . . ?
C8 C9 C10 C11 0.1(4) . . . . ?
C9 C10 C11 C12 -0.1(4) . . . . ?
C10 C11 C12 C7 -0.2(4) . . . . ?
C8 C7 C12 C11 0.5(3) . . . . ?
S1 C7 C12 C11 -176.70(18) . . . . ?

loop_
_cod_related_entry_id
_cod_related_entry_database
_cod_related_entry_code
1 ChemSpider 532147
